data_4083434
loop_
_publ_author_name
'Luzyanin, Konstantin V.'
'Tskhovrebov, Alexander G.'
'Carias, M. Carolina'
'Guedes da Silva, M. F\'atima C.'
'Pombeiro, Armando J. L.'
'Kukushkin, Vadim Yu.'

_publ_section_title
;
 Novel Metal-Mediated (M = Pd, Pt) Coupling between Isonitriles and
 Benzophenone Hydrazone as a Route to Aminocarbene Complexes Exhibiting
 High Catalytic Activity (M = Pd) in the Suzuki&#x2212;Miyaura Reaction
;
_journal_issue 22
_journal_name_full Organometallics
_journal_page_first 6559
_journal_paper_doi 10.1021/om900682v
_journal_volume 28
_journal_year 2009
_chemical_formula_moiety 'C31 H30 Cl2 N4 Pd'
_chemical_formula_sum 'C31 H30 Cl2 N4 Pd'
_chemical_formula_weight 635.89
_chemical_name_systematic
;
 ?
;
_space_group_IT_number 2
_symmetry_cell_setting triclinic
_symmetry_space_group_name_Hall '-P 1'
_symmetry_space_group_name_H-M 'P -1'
_atom_sites_solution_hydrogens geom
_atom_sites_solution_primary direct
_atom_sites_solution_secondary difmap
_audit_creation_method SHELXL-97
_cell_angle_alpha 71.342(3)
_cell_angle_beta 76.117(4)
_cell_angle_gamma 68.708(2)
_cell_formula_units_Z 2
_cell_length_a 10.2783(6)
_cell_length_b 11.5467(7)
_cell_length_c 13.7539(8)
_cell_measurement_reflns_used 7856
_cell_measurement_temperature 150(2)
_cell_measurement_theta_max 27.57
_cell_measurement_theta_min 2.40
_cell_volume 1426.74(15)
_computing_cell_refinement 'Bruker SMART'
_computing_data_collection 'Bruker SMART'
_computing_data_reduction 'Bruker SAINT'
_computing_structure_refinement 'SHELXL-97 (Sheldrick, 2008)'
_diffrn_ambient_temperature 150(2)
_diffrn_measured_fraction_theta_full 0.979
_diffrn_measured_fraction_theta_max 0.979
_diffrn_measurement_device_type 'CCD area detector'
_diffrn_measurement_method 'phi and omega scans'
_diffrn_radiation_monochromator graphite
_diffrn_radiation_source 'fine-focus sealed tube'
_diffrn_radiation_type MoK\a
_diffrn_radiation_wavelength 0.71069
_diffrn_reflns_av_R_equivalents 0.0447
_diffrn_reflns_av_sigmaI/netI 0.0475
_diffrn_reflns_limit_h_max 12
_diffrn_reflns_limit_h_min -12
_diffrn_reflns_limit_k_max 13
_diffrn_reflns_limit_k_min -13
_diffrn_reflns_limit_l_max 16
_diffrn_reflns_limit_l_min -16
_diffrn_reflns_number 18319
_diffrn_reflns_theta_full 25.35
_diffrn_reflns_theta_max 25.35
_diffrn_reflns_theta_min 2.81
_exptl_absorpt_coefficient_mu 0.865
_exptl_absorpt_correction_T_max 0.8064
_exptl_absorpt_correction_T_min 0.7575
_exptl_absorpt_correction_type multi-scan
_exptl_absorpt_process_details sadabs
_exptl_crystal_colour yellow
_exptl_crystal_density_diffrn 1.480
_exptl_crystal_density_method 'not measured'
_exptl_crystal_description prism
_exptl_crystal_F_000 648
_exptl_crystal_size_max 0.34
_exptl_crystal_size_mid 0.32
_exptl_crystal_size_min 0.26
_refine_diff_density_max 0.928
_refine_diff_density_min -0.626
_refine_diff_density_rms 0.086
_refine_ls_extinction_method none
_refine_ls_goodness_of_fit_ref 1.029
_refine_ls_hydrogen_treatment constr
_refine_ls_matrix_type full
_refine_ls_number_parameters 347
_refine_ls_number_reflns 5111
_refine_ls_number_restraints 0
_refine_ls_restrained_S_all 1.029
_refine_ls_R_factor_all 0.0477
_refine_ls_R_factor_gt 0.0330
_refine_ls_shift/su_max 0.002
_refine_ls_shift/su_mean 0.000
_refine_ls_structure_factor_coef Fsqd
_refine_ls_weighting_details 'calc w=1/[\s^2^(Fo^2^)+(0.0248P)^2^+2.1346P] where P=(Fo^2^+2Fc^2^)/3'
_refine_ls_weighting_scheme calc
_refine_ls_wR_factor_gt 0.0705
_refine_ls_wR_factor_ref 0.0781
_reflns_number_gt 4248
_reflns_number_total 5111
_reflns_threshold_expression >2sigma(I)
_cod_data_source_file compound11.cif
_cod_data_source_block compound11
_cod_database_code 4083434

loop_
_symmetry_equiv_pos_as_xyz
'x, y, z'
'-x, -y, -z'

loop_
_atom_site_label
_atom_site_type_symbol
_atom_site_fract_x
_atom_site_fract_y
_atom_site_fract_z
_atom_site_U_iso_or_equiv
_atom_site_adp_type
_atom_site_occupancy
_atom_site_symmetry_multiplicity
_atom_site_calc_flag
_atom_site_refinement_flags
C1 C 0.6738(3) 0.1897(3) 0.1296(3) 0.0200(7) Uani 1 1 d .
C2 C 0.8597(3) -0.0228(3) 0.1106(3) 0.0222(7) Uani 1 1 d .
C3 C 0.8246(3) -0.0795(3) 0.0487(3) 0.0226(7) Uani 1 1 d .
C4 C 0.9241(4) -0.1933(3) 0.0304(3) 0.0273(8) Uani 1 1 d .
H4 H 0.9051 -0.2364 -0.0104 0.033 Uiso 1 1 calc R
C5 C 1.0491(4) -0.2438(3) 0.0704(3) 0.0283(8) Uani 1 1 d .
H5 H 1.1167 -0.3198 0.0551 0.034 Uiso 1 1 calc R
C6 C 1.0781(4) -0.1855(3) 0.1326(3) 0.0279(8) Uani 1 1 d .
H6 H 1.1646 -0.2229 0.1605 0.033 Uiso 1 1 calc R
C7 C 0.9829(4) -0.0732(3) 0.1551(3) 0.0242(8) Uani 1 1 d .
C8 C 1.0101(4) -0.0100(4) 0.2257(3) 0.0334(9) Uani 1 1 d .
H8A H 1.0111 0.0775 0.1876 0.050 Uiso 1 1 calc R
H8B H 1.1015 -0.0601 0.2499 0.050 Uiso 1 1 calc R
H8C H 0.9355 -0.0063 0.2853 0.050 Uiso 1 1 calc R
C9 C 0.6892(4) -0.0206(4) 0.0041(3) 0.0347(9) Uani 1 1 d .
H9A H 0.6099 -0.0110 0.0603 0.052 Uiso 1 1 calc R
H9B H 0.6824 -0.0761 -0.0342 0.052 Uiso 1 1 calc R
H9C H 0.6865 0.0641 -0.0430 0.052 Uiso 1 1 calc R
C11 C 0.6314(3) 0.4017(3) 0.2008(2) 0.0169(7) Uani 1 1 d .
C12 C 0.7273(3) 0.5685(3) 0.1970(3) 0.0207(7) Uani 1 1 d .
C13 C 0.6413(4) 0.6805(3) 0.2272(3) 0.0226(7) Uani 1 1 d .
C14 C 0.7005(4) 0.7305(4) 0.2786(3) 0.0309(9) Uani 1 1 d .
H14 H 0.6450 0.8059 0.3008 0.037 Uiso 1 1 calc R
C15 C 0.8380(4) 0.6734(4) 0.2979(3) 0.0345(9) Uani 1 1 d .
H15 H 0.8755 0.7083 0.3346 0.041 Uiso 1 1 calc R
C16 C 0.9219(4) 0.5651(4) 0.2641(3) 0.0325(9) Uani 1 1 d .
H16 H 1.0170 0.5272 0.2770 0.039 Uiso 1 1 calc R
C17 C 0.8685(3) 0.5115(3) 0.2116(3) 0.0241(8) Uani 1 1 d .
C18 C 0.9629(4) 0.3984(4) 0.1698(3) 0.0365(9) Uani 1 1 d .
H18A H 0.9333 0.4039 0.1054 0.055 Uiso 1 1 calc R
H18B H 0.9563 0.3184 0.2209 0.055 Uiso 1 1 calc R
H18C H 1.0606 0.3995 0.1558 0.055 Uiso 1 1 calc R
C19 C 0.4932(4) 0.7446(3) 0.2034(3) 0.0291(8) Uani 1 1 d .
H19A H 0.4394 0.6836 0.2337 0.044 Uiso 1 1 calc R
H19B H 0.4940 0.7730 0.1281 0.044 Uiso 1 1 calc R
H19C H 0.4493 0.8191 0.2328 0.044 Uiso 1 1 calc R
C20 C 0.7001(3) 0.1808(3) 0.4377(3) 0.0204(7) Uani 1 1 d .
C21 C 0.6982(3) 0.0498(3) 0.4978(3) 0.0246(8) Uani 1 1 d .
C22 C 0.6742(4) -0.0329(3) 0.4532(3) 0.0284(8) Uani 1 1 d .
H22 H 0.6613 -0.0059 0.3823 0.034 Uiso 1 1 calc R
C23 C 0.6692(4) -0.1532(3) 0.5121(3) 0.0331(9) Uani 1 1 d .
H23 H 0.6535 -0.2089 0.4812 0.040 Uiso 1 1 calc R
C24 C 0.6866(4) -0.1937(4) 0.6155(3) 0.0391(10) Uani 1 1 d .
H24 H 0.6822 -0.2765 0.6556 0.047 Uiso 1 1 calc R
C25 C 0.7102(4) -0.1137(4) 0.6599(3) 0.0398(10) Uani 1 1 d .
H25 H 0.7222 -0.1413 0.7310 0.048 Uiso 1 1 calc R
C26 C 0.7166(4) 0.0074(4) 0.6017(3) 0.0331(9) Uani 1 1 d .
H26 H 0.7337 0.0617 0.6331 0.040 Uiso 1 1 calc R
C31 C 0.7516(3) 0.2563(3) 0.4823(3) 0.0220(7) Uani 1 1 d .
C32 C 0.8940(4) 0.2372(4) 0.4748(3) 0.0364(10) Uani 1 1 d .
H32 H 0.9610 0.1728 0.4435 0.044 Uiso 1 1 calc R
C33 C 0.9396(5) 0.3111(5) 0.5124(3) 0.0486(12) Uani 1 1 d .
H33 H 1.0376 0.2984 0.5058 0.058 Uiso 1 1 calc R
C34 C 0.8435(5) 0.4031(4) 0.5597(3) 0.0443(11) Uani 1 1 d .
H34 H 0.8752 0.4530 0.5865 0.053 Uiso 1 1 calc R
C35 C 0.7027(4) 0.4224(4) 0.5677(3) 0.0375(10) Uani 1 1 d .
H35 H 0.6365 0.4858 0.6004 0.045 Uiso 1 1 calc R
C36 C 0.6555(4) 0.3503(4) 0.5288(3) 0.0306(8) Uani 1 1 d .
H36 H 0.5572 0.3652 0.5339 0.037 Uiso 1 1 calc R
N1 N 0.7606(3) 0.0939(3) 0.1266(2) 0.0214(6) Uani 1 1 d .
N2 N 0.6699(3) 0.3449(2) 0.2941(2) 0.0201(6) Uani 1 1 d .
H2 H 0.7039 0.3844 0.3223 0.024 Uiso 1 1 calc R
N3 N 0.6577(3) 0.2248(2) 0.3482(2) 0.0211(6) Uani 1 1 d .
N11 N 0.6633(3) 0.5097(2) 0.1510(2) 0.0179(6) Uani 1 1 d .
H11 H 0.6445 0.5471 0.0870 0.021 Uiso 1 1 calc R
Cl1 Cl 0.33026(9) 0.51542(8) 0.17460(8) 0.0346(2) Uani 1 1 d .
Cl2 Cl 0.37931(8) 0.27698(8) 0.06821(6) 0.02247(18) Uani 1 1 d .
Pd1 Pd 0.51788(3) 0.34190(2) 0.14176(2) 0.01595(8) Uani 1 1 d .

loop_
_atom_site_aniso_label
_atom_site_aniso_U_11
_atom_site_aniso_U_22
_atom_site_aniso_U_33
_atom_site_aniso_U_23
_atom_site_aniso_U_13
_atom_site_aniso_U_12
C1 0.0191(17) 0.0257(18) 0.0213(19) -0.0095(16) -0.0046(13) -0.0097(15)
C2 0.0203(17) 0.0151(16) 0.030(2) -0.0087(16) 0.0000(14) -0.0035(13)
C3 0.0246(18) 0.0184(16) 0.027(2) -0.0088(16) -0.0035(14) -0.0071(14)
C4 0.032(2) 0.0201(17) 0.032(2) -0.0126(17) -0.0006(16) -0.0085(15)
C5 0.0285(19) 0.0173(16) 0.035(2) -0.0084(17) 0.0005(16) -0.0037(14)
C6 0.0218(18) 0.0208(17) 0.038(2) -0.0045(18) -0.0075(15) -0.0030(14)
C7 0.0269(18) 0.0203(17) 0.027(2) -0.0054(17) -0.0055(14) -0.0084(14)
C8 0.036(2) 0.034(2) 0.036(2) -0.013(2) -0.0125(17) -0.0093(17)
C9 0.031(2) 0.0296(19) 0.053(3) -0.020(2) -0.0129(18) -0.0081(16)
C11 0.0153(16) 0.0132(15) 0.0179(19) -0.0069(15) 0.0038(12) -0.0010(12)
C12 0.0284(18) 0.0208(17) 0.0166(19) -0.0033(16) -0.0032(14) -0.0134(14)
C13 0.0328(19) 0.0206(17) 0.0164(19) -0.0045(16) 0.0001(14) -0.0131(14)
C14 0.050(2) 0.031(2) 0.021(2) -0.0110(18) -0.0031(17) -0.0205(18)
C15 0.049(2) 0.040(2) 0.030(2) -0.013(2) -0.0057(18) -0.0280(19)
C16 0.031(2) 0.041(2) 0.031(2) -0.006(2) -0.0078(16) -0.0186(17)
C17 0.0258(18) 0.0256(18) 0.024(2) -0.0053(17) -0.0030(14) -0.0127(15)
C18 0.026(2) 0.040(2) 0.046(3) -0.018(2) -0.0040(17) -0.0064(17)
C19 0.035(2) 0.0245(18) 0.025(2) -0.0120(18) -0.0043(15) -0.0015(15)
C20 0.0183(17) 0.0237(17) 0.0156(19) -0.0058(16) -0.0014(13) -0.0024(13)
C21 0.0234(18) 0.0233(18) 0.022(2) -0.0046(17) 0.0000(14) -0.0042(14)
C22 0.031(2) 0.0238(18) 0.027(2) -0.0066(18) -0.0004(15) -0.0065(15)
C23 0.036(2) 0.0227(18) 0.036(3) -0.0070(19) 0.0023(17) -0.0083(16)
C24 0.043(2) 0.0224(19) 0.034(3) 0.004(2) 0.0067(18) -0.0076(17)
C25 0.045(2) 0.041(2) 0.017(2) 0.004(2) -0.0001(17) -0.0078(19)
C26 0.039(2) 0.032(2) 0.021(2) -0.0022(19) -0.0025(16) -0.0071(17)
C31 0.0247(18) 0.0261(18) 0.0136(18) -0.0018(16) -0.0042(13) -0.0079(14)
C32 0.027(2) 0.051(2) 0.034(2) -0.020(2) -0.0059(16) -0.0075(18)
C33 0.038(2) 0.075(3) 0.043(3) -0.015(3) -0.011(2) -0.025(2)
C34 0.056(3) 0.062(3) 0.034(3) -0.017(2) -0.017(2) -0.029(2)
C35 0.050(3) 0.039(2) 0.030(2) -0.016(2) -0.0083(18) -0.0133(19)
C36 0.032(2) 0.038(2) 0.025(2) -0.0108(19) -0.0043(15) -0.0122(16)
N1 0.0194(14) 0.0189(14) 0.0294(18) -0.0128(14) -0.0031(12) -0.0044(12)
N2 0.0310(16) 0.0181(14) 0.0163(16) -0.0019(13) -0.0085(12) -0.0123(12)
N3 0.0268(15) 0.0164(14) 0.0192(17) -0.0021(13) -0.0037(12) -0.0074(11)
N11 0.0244(14) 0.0180(13) 0.0140(15) -0.0045(13) -0.0052(11) -0.0078(11)
Cl1 0.0234(4) 0.0235(4) 0.0600(7) -0.0220(5) -0.0131(4) 0.0034(3)
Cl2 0.0280(4) 0.0250(4) 0.0192(5) -0.0060(4) -0.0055(3) -0.0119(3)
Pd1 0.01855(13) 0.01358(13) 0.01723(15) -0.00629(11) -0.00410(9) -0.00370(9)

loop_
_atom_type_symbol
_atom_type_description
_atom_type_scat_dispersion_real
_atom_type_scat_dispersion_imag
_atom_type_scat_source
C C 0.0033 0.0016 'International Tables Vol C Tables 4.2.6.8 and 6.1.1.4'
H H 0.0000 0.0000 'International Tables Vol C Tables 4.2.6.8 and 6.1.1.4'
N N 0.0061 0.0033 'International Tables Vol C Tables 4.2.6.8 and 6.1.1.4'
Cl Cl 0.1484 0.1585 'International Tables Vol C Tables 4.2.6.8 and 6.1.1.4'
Pd Pd -0.9988 1.0072 'International Tables Vol C Tables 4.2.6.8 and 6.1.1.4'

loop_
_geom_angle_atom_site_label_1
_geom_angle_atom_site_label_2
_geom_angle_atom_site_label_3
_geom_angle
N1 C1 Pd1 175.1(3)
C7 C2 C3 124.5(3)
C7 C2 N1 119.6(3)
C3 C2 N1 115.9(3)
C4 C3 C2 116.1(3)
C4 C3 C9 122.2(3)
C2 C3 C9 121.7(3)
C5 C4 C3 121.0(3)
C5 C4 H4 119.5
C3 C4 H4 119.5
C4 C5 C6 120.9(3)
C4 C5 H5 119.6
C6 C5 H5 119.6
C5 C6 C7 121.0(3)
C5 C6 H6 119.5
C7 C6 H6 119.5
C2 C7 C6 116.4(3)
C2 C7 C8 121.5(3)
C6 C7 C8 122.0(3)
C7 C8 H8A 109.5
C7 C8 H8B 109.5
H8A C8 H8B 109.5
C7 C8 H8C 109.5
H8A C8 H8C 109.5
H8B C8 H8C 109.5
C3 C9 H9A 109.5
C3 C9 H9B 109.5
H9A C9 H9B 109.5
C3 C9 H9C 109.5
H9A C9 H9C 109.5
H9B C9 H9C 109.5
N2 C11 N11 116.1(3)
N2 C11 Pd1 123.0(2)
N11 C11 Pd1 120.7(2)
C17 C12 C13 122.9(3)
C17 C12 N11 119.6(3)
C13 C12 N11 117.4(3)
C14 C13 C12 117.0(3)
C14 C13 C19 121.5(3)
C12 C13 C19 121.5(3)
C15 C14 C13 121.4(3)
C15 C14 H14 119.3
C13 C14 H14 119.3
C14 C15 C16 120.3(3)
C14 C15 H15 119.8
C16 C15 H15 119.8
C15 C16 C17 120.8(3)
C15 C16 H16 119.6
C17 C16 H16 119.6
C16 C17 C12 117.5(3)
C16 C17 C18 120.3(3)
C12 C17 C18 122.1(3)
C17 C18 H18A 109.5
C17 C18 H18B 109.5
H18A C18 H18B 109.5
C17 C18 H18C 109.5
H18A C18 H18C 109.5
H18B C18 H18C 109.5
C13 C19 H19A 109.5
C13 C19 H19B 109.5
H19A C19 H19B 109.5
C13 C19 H19C 109.5
H19A C19 H19C 109.5
H19B C19 H19C 109.5
N3 C20 C21 118.0(3)
N3 C20 C31 122.8(3)
C21 C20 C31 119.2(3)
C26 C21 C22 118.5(3)
C26 C21 C20 120.1(3)
C22 C21 C20 121.4(3)
C23 C22 C21 120.1(4)
C23 C22 H22 120.0
C21 C22 H22 120.0
C22 C23 C24 120.8(4)
C22 C23 H23 119.6
C24 C23 H23 119.6
C25 C24 C23 119.6(4)
C25 C24 H24 120.2
C23 C24 H24 120.2
C24 C25 C26 120.4(4)
C24 C25 H25 119.8
C26 C25 H25 119.8
C25 C26 C21 120.6(4)
C25 C26 H26 119.7
C21 C26 H26 119.7
C32 C31 C36 118.9(3)
C32 C31 C20 121.1(3)
C36 C31 C20 119.9(3)
C33 C32 C31 120.4(4)
C33 C32 H32 119.8
C31 C32 H32 119.8
C34 C33 C32 120.3(4)
C34 C33 H33 119.9
C32 C33 H33 119.9
C35 C34 C33 119.7(4)
C35 C34 H34 120.1
C33 C34 H34 120.1
C34 C35 C36 120.6(4)
C34 C35 H35 119.7
C36 C35 H35 119.7
C35 C36 C31 120.1(3)
C35 C36 H36 120.0
C31 C36 H36 120.0
C1 N1 C2 171.9(3)
C11 N2 N3 121.4(3)
C11 N2 H2 119.3
N3 N2 H2 119.3
C20 N3 N2 114.7(3)
C11 N11 C12 123.1(3)
C11 N11 H11 118.5
C12 N11 H11 118.5
C1 Pd1 C11 90.77(12)
C1 Pd1 Cl1 174.08(10)
C11 Pd1 Cl1 87.02(8)
C1 Pd1 Cl2 90.57(9)
C11 Pd1 Cl2 178.23(10)
Cl1 Pd1 Cl2 91.76(3)

loop_
_geom_bond_atom_site_label_1
_geom_bond_atom_site_label_2
_geom_bond_distance
C1 N1 1.147(4)
C1 Pd1 1.924(3)
C2 C7 1.387(5)
C2 C3 1.401(5)
C2 N1 1.409(4)
C3 C4 1.396(4)
C3 C9 1.493(5)
C4 C5 1.373(5)
C4 H4 0.9500
C5 C6 1.383(5)
C5 H5 0.9500
C6 C7 1.387(5)
C6 H6 0.9500
C7 C8 1.513(5)
C8 H8A 0.9800
C8 H8B 0.9800
C8 H8C 0.9800
C9 H9A 0.9800
C9 H9B 0.9800
C9 H9C 0.9800
C11 N2 1.323(4)
C11 N11 1.332(4)
C11 Pd1 1.973(3)
C12 C17 1.393(5)
C12 C13 1.401(4)
C12 N11 1.448(4)
C13 C14 1.388(5)
C13 C19 1.496(5)
C14 C15 1.376(5)
C14 H14 0.9500
C15 C16 1.385(5)
C15 H15 0.9500
C16 C17 1.389(5)
C16 H16 0.9500
C17 C18 1.507(5)
C18 H18A 0.9800
C18 H18B 0.9800
C18 H18C 0.9800
C19 H19A 0.9800
C19 H19B 0.9800
C19 H19C 0.9800
C20 N3 1.288(4)
C20 C21 1.478(5)
C20 C31 1.499(5)
C21 C26 1.389(5)
C21 C22 1.403(5)
C22 C23 1.379(5)
C22 H22 0.9500
C23 C24 1.382(6)
C23 H23 0.9500
C24 C25 1.371(6)
C24 H24 0.9500
C25 C26 1.387(5)
C25 H25 0.9500
C26 H26 0.9500
C31 C32 1.382(5)
C31 C36 1.387(5)
C32 C33 1.380(5)
C32 H32 0.9500
C33 C34 1.378(6)
C33 H33 0.9500
C34 C35 1.364(6)
C34 H34 0.9500
C35 C36 1.386(5)
C35 H35 0.9500
C36 H36 0.9500
N2 N3 1.384(4)
N2 H2 0.8800
N11 H11 0.8800
Cl1 Pd1 2.3004(8)
Cl2 Pd1 2.3592(8)
